data_4504501
loop_
_publ_author_name
'Olmstead, Marilyn M.'
'Nurco, Daniel J.'

_publ_section_title
;
 Fluorinated Tetraphenylporphyrins as Cocrystallizing Agents for C60and
 C70
;
_journal_issue 1
_journal_name_full 'Crystal Growth &amp; Design'
_journal_page_first 109
_journal_paper_doi 10.1021/cg050225r
_journal_volume 6
_journal_year 2006
_chemical_formula_moiety 'C70,C44 H10 F20 N4,8(C6 H6)'
_chemical_formula_sum 'C162 H58 F20 N4'
_chemical_formula_weight 2440.12
_chemical_name_common C70.H2F20TPP.8benzene
_chemical_name_systematic
; 
 ? 
;
_space_group_IT_number 88
_symmetry_cell_setting tetragonal
_symmetry_space_group_name_Hall '-I 4ad'
_symmetry_space_group_name_H-M 'I 41/a :2'
_atom_sites_solution_hydrogens geom
_atom_sites_solution_primary direct
_atom_sites_solution_secondary difmap
_audit_creation_method SHELXL-97
_cell_angle_alpha 90.00
_cell_angle_beta 90.00
_cell_angle_gamma 90.00
_cell_formula_units_Z 4
_cell_length_a 28.7889(13)
_cell_length_b 28.7889(13)
_cell_length_c 12.7959(8)
_cell_measurement_reflns_used 7246
_cell_measurement_temperature 91(2)
_cell_measurement_theta_max 22.2
_cell_measurement_theta_min 2.2
_cell_volume 10605.3(9)
_computing_cell_refinement 'SAINT 6.36A (Bruker, 2003)'
_computing_data_collection 'SMART 5.054 (Bruker, 2002)'
_computing_data_reduction SAINT
_computing_molecular_graphics 'SHELXTL 5.1, XP (Sheldrick, 1994)'
_computing_publication_material SHELXL97
_computing_structure_refinement 'SHELXL97 (Sheldrick, 1997)'
_computing_structure_solution 'SHELXS97 (Sheldrick, 1990)'
_diffrn_ambient_temperature 91(2)
_diffrn_detector_area_resol_mean 8.3
_diffrn_measured_fraction_theta_full 1.000
_diffrn_measured_fraction_theta_max 1.000
_diffrn_measurement_device_type 'Bruker SMART 1000'
_diffrn_measurement_method \w
_diffrn_radiation_monochromator graphite
_diffrn_radiation_source 'normal-focus sealed tube'
_diffrn_radiation_type MoK\a
_diffrn_radiation_wavelength 0.71073
_diffrn_reflns_av_R_equivalents 0.1098
_diffrn_reflns_av_sigmaI/netI 0.0509
_diffrn_reflns_limit_h_max 26
_diffrn_reflns_limit_h_min -25
_diffrn_reflns_limit_k_max 37
_diffrn_reflns_limit_k_min -37
_diffrn_reflns_limit_l_max 16
_diffrn_reflns_limit_l_min -16
_diffrn_reflns_number 60628
_diffrn_reflns_theta_full 27.49
_diffrn_reflns_theta_max 27.49
_diffrn_reflns_theta_min 1.74
_diffrn_standards_decay_% <0.1
_diffrn_standards_number '50 frames remeasured'
_exptl_absorpt_coefficient_mu 0.113
_exptl_absorpt_correction_T_max 0.995
_exptl_absorpt_correction_T_min 0.978
_exptl_absorpt_correction_type none
_exptl_crystal_colour black
_exptl_crystal_density_diffrn 1.528
_exptl_crystal_density_method 'not measured'
_exptl_crystal_description block
_exptl_crystal_F_000 4952
_exptl_crystal_size_max 0.20
_exptl_crystal_size_mid 0.11
_exptl_crystal_size_min 0.04
_refine_diff_density_max 0.612
_refine_diff_density_min -0.503
_refine_diff_density_rms 0.069
_refine_ls_extinction_coef 0.0006(3)
_refine_ls_extinction_expression Fc^*^=kFc[1+0.001xFc^2^\l^3^/sin(2\q)]^-1/4^
_refine_ls_extinction_method SHELXL
_refine_ls_goodness_of_fit_ref 1.117
_refine_ls_hydrogen_treatment constr
_refine_ls_matrix_type full
_refine_ls_number_parameters 340
_refine_ls_number_reflns 6090
_refine_ls_number_restraints 0
_refine_ls_restrained_S_all 1.117
_refine_ls_R_factor_all 0.1422
_refine_ls_R_factor_gt 0.0848
_refine_ls_shift/su_max 0.000
_refine_ls_shift/su_mean 0.000
_refine_ls_structure_factor_coef Fsqd
_refine_ls_weighting_details 'calc w=1/[\s^2^(Fo^2^)+(0.1506P)^2^+5.8309P] where P=(Fo^2^+2Fc^2^)/3'
_refine_ls_weighting_scheme calc
_refine_ls_wR_factor_gt 0.2518
_refine_ls_wR_factor_ref 0.2892
_reflns_number_gt 3213
_reflns_number_total 6090
_reflns_threshold_expression I>2\s(I)
_cod_data_source_file cg050225rsi20050410_022719.cif
_cod_data_source_block Compound2
_cod_original_sg_symbol_H-M 'I 41/a'
_cod_database_code 4504501

loop_
_symmetry_equiv_pos_as_xyz
'x, y, z'
'-x+1/2, -y, z+1/2'
'-y+3/4, x+1/4, z+1/4'
'y+3/4, -x+3/4, z+3/4'
'x+1/2, y+1/2, z+1/2'
'-x+1, -y+1/2, z+1'
'-y+5/4, x+3/4, z+3/4'
'y+5/4, -x+5/4, z+5/4'
'-x, -y, -z'
'x-1/2, y, -z-1/2'
'y-3/4, -x-1/4, -z-1/4'
'-y-3/4, x-3/4, -z-3/4'
'-x+1/2, -y+1/2, -z+1/2'
'x, y+1/2, -z'
'y-1/4, -x+1/4, -z+1/4'
'-y-1/4, x-1/4, -z-1/4'

loop_
_atom_site_label
_atom_site_type_symbol
_atom_site_fract_x
_atom_site_fract_y
_atom_site_fract_z
_atom_site_U_iso_or_equiv
_atom_site_adp_type
_atom_site_occupancy
_atom_site_symmetry_multiplicity
_atom_site_calc_flag
_atom_site_refinement_flags
_atom_site_disorder_assembly
_atom_site_disorder_group
N1 N 0.56025(9) 0.78798(8) 0.62257(18) 0.0270(6) Uani 1 1 d . . .
H1 H 0.5344 0.7716 0.6225 0.013(14) Uiso 0.50 1 calc PR . .
C71 C 0.56369(11) 0.83548(11) 0.6223(2) 0.0290(7) Uani 1 1 d . . .
C72 C 0.61204(11) 0.84834(11) 0.6213(2) 0.0335(7) Uani 1 1 d . . .
H72 H 0.6241 0.8791 0.6204 0.040 Uiso 1 1 calc R . .
C73 C 0.63694(11) 0.80899(11) 0.6218(3) 0.0350(8) Uani 1 1 d . . .
H73 H 0.6699 0.8067 0.6214 0.042 Uiso 1 1 calc R . .
C74 C 0.60459(10) 0.77097(11) 0.6230(2) 0.0292(7) Uani 1 1 d . . .
C75 C 0.61653(10) 0.72356(11) 0.6257(2) 0.0293(7) Uani 1 1 d . . .
F1 F 0.67646(7) 0.73706(8) 0.45251(17) 0.0554(7) Uani 1 1 d . . .
F2 F 0.76761(8) 0.71931(10) 0.4547(2) 0.0783(9) Uani 1 1 d . . .
F3 F 0.80768(8) 0.68128(10) 0.6280(2) 0.0811(9) Uani 1 1 d . . .
F4 F 0.75525(8) 0.66313(9) 0.7984(2) 0.0688(8) Uani 1 1 d . . .
F5 F 0.66489(7) 0.68485(8) 0.80006(15) 0.0472(6) Uani 1 1 d . . .
C76 C 0.66716(11) 0.71226(11) 0.6263(3) 0.0354(8) Uani 1 1 d . . .
C77 C 0.69502(12) 0.71986(13) 0.5393(3) 0.0436(9) Uani 1 1 d . . .
C78 C 0.74242(13) 0.71017(14) 0.5397(4) 0.0556(11) Uani 1 1 d . . .
C79 C 0.76233(12) 0.69118(14) 0.6257(4) 0.0553(11) Uani 1 1 d . . .
C80 C 0.73603(13) 0.68233(13) 0.7127(3) 0.0498(10) Uani 1 1 d . . .
C81 C 0.68922(12) 0.69292(12) 0.7122(3) 0.0403(8) Uani 1 1 d . . .
C82 C 0.71176(17) 0.62243(16) 0.3616(3) 0.0595(12) Uani 1 1 d . . .
H82 H 0.7006 0.6412 0.3058 0.071 Uiso 1 1 calc R . .
C83 C 0.75886(18) 0.6147(2) 0.3722(3) 0.0726(14) Uani 1 1 d . . .
H83 H 0.7803 0.6280 0.3242 0.087 Uiso 1 1 calc R . .
C84 C 0.77431(17) 0.58745(19) 0.4537(3) 0.0684(14) Uani 1 1 d . . .
H84 H 0.8067 0.5821 0.4617 0.082 Uiso 1 1 calc R . .
C85 C 0.74376(16) 0.56793(16) 0.5234(3) 0.0574(11) Uani 1 1 d . . .
H85 H 0.7548 0.5493 0.5793 0.069 Uiso 1 1 calc R . .
C86 C 0.69672(15) 0.57569(14) 0.5112(3) 0.0503(10) Uani 1 1 d . . .
H86 H 0.6752 0.5620 0.5583 0.060 Uiso 1 1 calc R . .
C87 C 0.68098(15) 0.60329(14) 0.4308(3) 0.0527(10) Uani 1 1 d . . .
H87 H 0.6487 0.6091 0.4234 0.063 Uiso 1 1 calc R . .
C88 C 0.59685(17) 0.53963(18) 0.8468(3) 0.0642(13) Uani 1 1 d . . .
H88 H 0.5692 0.5537 0.8720 0.077 Uiso 1 1 calc R . .
C89 C 0.63625(18) 0.56524(15) 0.8359(3) 0.0605(12) Uani 1 1 d . . .
H89 H 0.6361 0.5973 0.8533 0.073 Uiso 1 1 calc R . .
C90 C 0.67656(17) 0.54483(16) 0.7995(3) 0.0580(11) Uani 1 1 d . . .
H90 H 0.7040 0.5629 0.7921 0.070 Uiso 1 1 calc R . .
C91 C 0.67715(16) 0.49881(16) 0.7744(3) 0.0583(11) Uani 1 1 d . . .
H91 H 0.7050 0.4848 0.7496 0.070 Uiso 1 1 calc R . .
C92 C 0.63737(18) 0.47257(16) 0.7848(4) 0.0635(12) Uani 1 1 d . . .
H92 H 0.6377 0.4405 0.7671 0.076 Uiso 1 1 calc R . .
C93 C 0.59719(17) 0.49275(18) 0.8210(3) 0.0648(12) Uani 1 1 d . . .
H93 H 0.5697 0.4747 0.8283 0.078 Uiso 1 1 calc R . .
C1 C 0.36871(9) 0.76089(15) 1.2570(3) 0.057(4) Uiso 0.25 1 d PG A -1
C2 C 0.36753(9) 0.71304(15) 1.2223(3) 0.063(5) Uiso 0.25 1 d PG A -1
C3 C 0.36087(9) 0.71160(15) 1.1123(3) 0.059(4) Uiso 0.25 1 d PG A -1
C4 C 0.35705(8) 0.75858(15) 1.0744(3) 0.055(4) Uiso 0.25 1 d PG A -1
C5 C 0.36188(9) 0.78971(15) 1.1637(3) 0.059(5) Uiso 0.25 1 d PG A -1
C6 C 0.39837(11) 0.77393(14) 1.3332(2) 0.070(5) Uiso 0.25 1 d PG A -1
C7 C 0.39771(11) 0.68003(13) 1.2673(3) 0.055(5) Uiso 0.25 1 d PG A -1
C8 C 0.38445(11) 0.67832(13) 1.0494(3) 0.033(3) Uiso 0.25 1 d PG A -1
C9 C 0.37787(10) 0.76969(15) 0.9809(3) 0.050(4) Uiso 0.25 1 d PG A -1
C10 C 0.38667(11) 0.83060(13) 1.1499(3) 0.046(4) Uiso 0.25 1 d PG A -1
C11 C 0.42363(12) 0.81701(13) 1.3228(2) 0.033(4) Uiso 0.25 1 d PG A -1
C12 C 0.42927(12) 0.74101(14) 1.3821(2) 0.063(5) Uiso 0.25 1 d PG A -1
C13 C 0.42973(12) 0.69552(13) 1.3488(2) 0.031(3) Uiso 0.25 1 d PG A -1
C14 C 0.42207(13) 0.64647(11) 1.2053(3) 0.060(5) Uiso 0.25 1 d PG A -1
C15 C 0.41466(12) 0.64632(11) 1.1003(3) 0.057(5) Uiso 0.25 1 d PG A -1
C16 C 0.40440(11) 0.69279(14) 0.9524(3) 0.035(3) Uiso 0.25 1 d PG A -1
C17 C 0.40171(11) 0.73691(14) 0.9184(2) 0.036(3) Uiso 0.25 1 d PG A -1
C18 C 0.40207(11) 0.81394(13) 0.9738(3) 0.049(5) Uiso 0.25 1 d PG A -1
C19 C 0.40731(12) 0.84293(12) 1.0562(3) 0.054(6) Uiso 0.25 1 d PG A -1
C20 C 0.41897(12) 0.84523(12) 1.2351(3) 0.042(3) Uiso 0.25 1 d PG A -1
C21 C 0.47027(12) 0.81100(13) 1.3649(2) 0.067(5) Uiso 0.25 1 d PG A -1
C22 C 0.47337(12) 0.76288(14) 1.40089(16) 0.037(4) Uiso 0.25 1 d PG A -1
C23 C 0.47225(13) 0.67032(12) 1.3365(2) 0.039(3) Uiso 0.25 1 d PG A -1
C24 C 0.46792(13) 0.64040(10) 1.2468(3) 0.066(5) Uiso 0.25 1 d PG A -1
C25 C 0.45420(13) 0.63897(10) 1.0312(3) 0.060(5) Uiso 0.25 1 d PG A -1
C26 C 0.44832(13) 0.66685(12) 0.9413(2) 0.043(4) Uiso 0.25 1 d PG A -1
C27 C 0.44000(12) 0.75860(14) 0.87086(18) 0.029(4) Uiso 0.25 1 d PG A -1
C28 C 0.44124(12) 0.80684(13) 0.9039(2) 0.076(12) Uiso 0.25 1 d PG A -1
C29 C 0.45167(13) 0.86571(10) 1.0765(3) 0.042(3) Uiso 0.25 1 d PG A -1
C30 C 0.45787(13) 0.86604(10) 1.1881(3) 0.073(5) Uiso 0.25 1 d PG A -1
C31 C 0.50877(13) 0.83409(12) 1.3244(2) 0.043(3) Uiso 0.25 1 d PG A -1
C32 C 0.51574(12) 0.73917(14) 1.39661(17) 0.102(13) Uiso 0.25 1 d PG A -1
C33 C 0.51549(13) 0.68971(13) 1.3623(2) 0.048(4) Uiso 0.25 1 d PG A -1
C34 C 0.50620(13) 0.63038(9) 1.1843(3) 0.055(4) Uiso 0.25 1 d PG A -1
C35 C 0.49968(14) 0.62878(9) 1.0714(3) 0.072(5) Uiso 0.25 1 d PG A -1
C36 C 0.48571(13) 0.68692(13) 0.8864(2) 0.042(4) Uiso 0.25 1 d PG A -1
C37 C 0.48273(13) 0.73475(14) 0.85182(16) 0.017(4) Uiso 0.25 1 d PG A -1
C38 C 0.48326(13) 0.82957(12) 0.9172(2) 0.043(4) Uiso 0.25 1 d PG A -1
C39 C 0.48920(13) 0.86146(10) 1.0090(3) 0.045(3) Uiso 0.25 1 d PG A -1
C40 C 0.50246(13) 0.86283(10) 1.2328(3) 0.054(4) Uiso 0.25 1 d PG A -1
C41 C 0.55274(12) 0.81274(13) 1.3400(2) 0.040(7) Uiso 0.25 1 d PG A -1
C42 C 0.55569(12) 0.76572(14) 1.37524(19) 0.066(5) Uiso 0.25 1 d PG A -1
C43 C 0.55474(12) 0.67314(12) 1.3104(2) 0.044(4) Uiso 0.25 1 d PG A -1
C44 C 0.55008(13) 0.64278(11) 1.2224(3) 0.059(4) Uiso 0.25 1 d PG A -1
C45 C 0.53606(13) 0.64115(11) 1.0051(3) 0.067(5) Uiso 0.25 1 d PG A -1
C46 C 0.53036(13) 0.66935(12) 0.9164(2) 0.029(3) Uiso 0.25 1 d PG A -1
C47 C 0.52346(13) 0.76057(14) 0.84439(17) 0.027(4) Uiso 0.25 1 d PG A -1
C48 C 0.52292(13) 0.80924(13) 0.8795(2) 0.042(4) Uiso 0.25 1 d PG A -1
C49 C 0.53350(13) 0.86742(10) 1.0496(3) 0.043(3) Uiso 0.25 1 d PG A -1
C50 C 0.53958(13) 0.86801(10) 1.1614(3) 0.055(4) Uiso 0.25 1 d PG A -1
C51 C 0.59081(11) 0.82132(13) 1.2700(3) 0.055(5) Uiso 0.25 1 d PG A -1
C52 C 0.59678(11) 0.74506(15) 1.3266(2) 0.058(4) Uiso 0.25 1 d PG A -1
C53 C 0.59574(11) 0.69995(14) 1.2966(3) 0.067(5) Uiso 0.25 1 d PG A -1
C54 C 0.58681(12) 0.65100(12) 1.1529(3) 0.100(11) Uiso 0.25 1 d PG A -1
C55 C 0.58173(12) 0.65079(12) 1.0486(3) 0.048(4) Uiso 0.25 1 d PG A -1
C56 C 0.56985(12) 0.69625(14) 0.9010(2) 0.032(4) Uiso 0.25 1 d PG A -1
C57 C 0.56826(12) 0.74131(15) 0.8682(2) 0.053(6) Uiso 0.25 1 d PG A -1
C58 C 0.56927(12) 0.81737(13) 0.9184(2) 0.066(7) Uiso 0.25 1 d PG A -1
C59 C 0.57507(12) 0.84599(12) 1.0048(3) 0.055(4) Uiso 0.25 1 d PG A -1
C60 C 0.58460(12) 0.84860(12) 1.1858(3) 0.058(7) Uiso 0.25 1 d PG A -1
C61 C 0.61797(10) 0.78132(15) 1.2657(3) 0.044(4) Uiso 0.25 1 d PG A -1
C62 C 0.61693(10) 0.68762(14) 1.2017(3) 0.047(4) Uiso 0.25 1 d PG A -1
C63 C 0.60354(11) 0.68397(14) 0.9864(3) 0.054(6) Uiso 0.25 1 d PG A -1
C64 C 0.59749(11) 0.77652(15) 0.9127(2) 0.043(4) Uiso 0.25 1 d PG A -1
C65 C 0.60536(11) 0.83645(13) 1.0877(3) 0.036(4) Uiso 0.25 1 d PG A -1
C66 C 0.63896(8) 0.76776(15) 1.1700(3) 0.079(6) Uiso 0.25 1 d PG A -1
C67 C 0.63802(9) 0.71968(15) 1.1378(3) 0.073(6) Uiso 0.25 1 d PG A -1
C68 C 0.63112(9) 0.71688(15) 1.0277(3) 0.057(4) Uiso 0.25 1 d PG A -1
C69 C 0.62794(10) 0.76542(15) 0.9910(3) 0.072(5) Uiso 0.25 1 d PG A -1
C70 C 0.63276(9) 0.79405(15) 1.0805(3) 0.059(5) Uiso 0.25 1 d PG A -1

loop_
_atom_site_aniso_label
_atom_site_aniso_U_11
_atom_site_aniso_U_22
_atom_site_aniso_U_33
_atom_site_aniso_U_23
_atom_site_aniso_U_13
_atom_site_aniso_U_12
N1 0.0283(13) 0.0309(14) 0.0217(12) 0.0004(10) -0.0021(10) -0.0018(11)
C71 0.0359(17) 0.0314(16) 0.0195(14) 0.0011(12) -0.0001(12) -0.0022(13)
C72 0.0335(17) 0.0318(17) 0.0351(17) 0.0017(14) -0.0020(14) -0.0085(13)
C73 0.0296(16) 0.0364(18) 0.0392(18) 0.0041(14) -0.0046(14) -0.0034(13)
C74 0.0303(16) 0.0352(17) 0.0221(14) 0.0028(12) -0.0014(12) 0.0017(13)
C75 0.0300(16) 0.0353(17) 0.0227(14) 0.0042(12) -0.0018(12) 0.0014(13)
F1 0.0479(13) 0.0648(15) 0.0536(13) 0.0279(11) 0.0127(10) 0.0163(11)
F2 0.0491(14) 0.0816(18) 0.104(2) 0.0418(16) 0.0373(14) 0.0192(13)
F3 0.0300(12) 0.0881(19) 0.125(3) 0.0349(17) 0.0057(13) 0.0124(12)
F4 0.0422(13) 0.0845(18) 0.0796(18) 0.0241(14) -0.0233(12) 0.0073(12)
F5 0.0406(11) 0.0640(14) 0.0371(11) 0.0108(10) -0.0080(9) 0.0019(10)
C76 0.0299(17) 0.0341(17) 0.0423(19) 0.0038(14) -0.0027(14) -0.0005(13)
C77 0.0367(19) 0.041(2) 0.053(2) 0.0138(17) 0.0039(16) 0.0046(15)
C78 0.037(2) 0.048(2) 0.082(3) 0.021(2) 0.018(2) 0.0066(17)
C79 0.0264(18) 0.051(2) 0.089(3) 0.018(2) 0.002(2) 0.0054(16)
C80 0.0344(19) 0.049(2) 0.067(3) 0.0145(19) -0.0134(18) 0.0023(16)
C81 0.0334(18) 0.042(2) 0.045(2) 0.0083(16) -0.0048(15) -0.0009(15)
C82 0.077(3) 0.071(3) 0.030(2) 0.0007(19) -0.008(2) 0.016(2)
C83 0.071(3) 0.108(4) 0.038(2) 0.008(2) 0.012(2) 0.017(3)
C84 0.060(3) 0.103(4) 0.042(2) -0.002(2) 0.003(2) 0.028(3)
C85 0.073(3) 0.069(3) 0.0311(19) -0.0034(18) -0.0004(19) 0.023(2)
C86 0.061(3) 0.051(2) 0.039(2) -0.0093(17) 0.0012(18) 0.0086(19)
C87 0.061(3) 0.060(3) 0.037(2) -0.0098(18) -0.0064(18) 0.014(2)
C88 0.062(3) 0.079(3) 0.052(3) -0.010(2) -0.020(2) 0.020(2)
C89 0.086(3) 0.047(2) 0.048(2) 0.0014(19) -0.024(2) 0.009(2)
C90 0.075(3) 0.059(3) 0.040(2) 0.0044(19) -0.007(2) -0.013(2)
C91 0.061(3) 0.067(3) 0.046(2) -0.008(2) -0.002(2) 0.003(2)
C92 0.083(3) 0.048(2) 0.060(3) -0.010(2) -0.008(2) -0.006(2)
C93 0.061(3) 0.081(3) 0.052(3) -0.008(2) -0.010(2) -0.013(2)

loop_
_atom_type_symbol
_atom_type_description
_atom_type_scat_dispersion_real
_atom_type_scat_dispersion_imag
_atom_type_scat_source
C C 0.0033 0.0016 'International Tables Vol C Tables 4.2.6.8 and 6.1.1.4'
H H 0.0000 0.0000 'International Tables Vol C Tables 4.2.6.8 and 6.1.1.4'
N N 0.0061 0.0033 'International Tables Vol C Tables 4.2.6.8 and 6.1.1.4'
F F 0.0171 0.0103 'International Tables Vol C Tables 4.2.6.8 and 6.1.1.4'

loop_
_geom_angle_atom_site_label_1
_geom_angle_atom_site_label_2
_geom_angle_atom_site_label_3
_geom_angle
_geom_angle_site_symmetry_1
_geom_angle_site_symmetry_3
C74 N1 C71 106.8(3) . .
C74 N1 H1 126.6 . .
C71 N1 H1 126.6 . .
N1 C71 C75 125.7(3) . 12_767
N1 C71 C72 109.0(3) . .
C75 C71 C72 125.3(3) 12_767 .
C73 C72 C71 107.4(3) . .
C73 C72 H72 126.3 . .
C71 C72 H72 126.3 . .
C72 C73 C74 107.3(3) . .
C72 C73 H73 126.4 . .
C74 C73 H73 126.4 . .
N1 C74 C75 125.1(3) . .
N1 C74 C73 109.4(3) . .
C75 C74 C73 125.5(3) . .
C71 C75 C74 126.1(3) 15_566 .
C71 C75 C76 117.2(3) 15_566 .
C74 C75 C76 116.7(3) . .
C81 C76 C77 115.7(3) . .
C81 C76 C75 122.6(3) . .
C77 C76 C75 121.7(3) . .
F1 C77 C76 119.8(3) . .
F1 C77 C78 118.1(3) . .
C76 C77 C78 122.1(3) . .
F2 C78 C79 120.8(3) . .
F2 C78 C77 119.3(4) . .
C79 C78 C77 119.9(4) . .
F3 C79 C78 121.1(4) . .
F3 C79 C80 118.8(4) . .
C78 C79 C80 120.0(3) . .
F4 C80 C79 120.7(3) . .
F4 C80 C81 119.7(4) . .
C79 C80 C81 119.6(3) . .
F5 C81 C80 117.8(3) . .
F5 C81 C76 119.6(3) . .
C80 C81 C76 122.6(3) . .
C87 C82 C83 120.5(4) . .
C87 C82 H82 119.7 . .
C83 C82 H82 119.7 . .
C84 C83 C82 118.8(4) . .
C84 C83 H83 120.6 . .
C82 C83 H83 120.6 . .
C85 C84 C83 121.2(4) . .
C85 C84 H84 119.4 . .
C83 C84 H84 119.4 . .
C84 C85 C86 119.2(4) . .
C84 C85 H85 120.4 . .
C86 C85 H85 120.4 . .
C87 C86 C85 120.0(4) . .
C87 C86 H86 120.0 . .
C85 C86 H86 120.0 . .
C82 C87 C86 120.2(4) . .
C82 C87 H87 119.9 . .
C86 C87 H87 119.9 . .
C89 C88 C93 119.7(4) . .
C89 C88 H88 120.1 . .
C93 C88 H88 120.1 . .
C88 C89 C90 120.3(4) . .
C88 C89 H89 119.8 . .
C90 C89 H89 119.8 . .
C91 C90 C89 120.2(4) . .
C91 C90 H90 119.9 . .
C89 C90 H90 119.9 . .
C90 C91 C92 120.0(4) . .
C90 C91 H91 120.0 . .
C92 C91 H91 120.0 . .
C93 C92 C91 120.0(4) . .
C93 C92 H92 120.0 . .
C91 C92 H92 120.0 . .
C92 C93 C88 119.8(5) . .
C92 C93 H93 120.1 . .
C88 C93 H93 120.1 . .
C6 C1 C2 120.1 . .
C6 C1 C5 121.0 . .
C2 C1 C5 106.6 . .
C7 C2 C3 117.9 . .
C7 C2 C1 120.1 . .
C3 C2 C1 109.6 . .
C2 C3 C8 121.0 . .
C2 C3 C4 108.4 . .
C8 C3 C4 118.6 . .
C9 C4 C3 118.5 . .
C9 C4 C5 119.8 . .
C3 C4 C5 107.8 . .
C10 C5 C4 118.0 . .
C10 C5 C1 121.0 . .
C4 C5 C1 107.6 . .
C1 C6 C12 121.4 . .
C1 C6 C11 119.5 . .
C12 C6 C11 107.1 . .
C2 C7 C14 122.0 . .
C2 C7 C13 118.3 . .
C14 C7 C13 107.0 . .
C3 C8 C15 117.9 . .
C3 C8 C16 119.1 . .
C15 C8 C16 109.9 . .
C4 C9 C17 123.2 . .
C4 C9 C18 117.8 . .
C17 C9 C18 108.5 . .
C19 C10 C5 123.3 . .
C19 C10 C20 107.0 . .
C5 C10 C20 117.8 . .
C20 C11 C6 121.8 . .
C20 C11 C21 117.1 . .
C6 C11 C21 109.2 . .
C13 C12 C22 117.4 . .
C13 C12 C6 119.8 . .
C22 C12 C6 109.2 . .
C12 C13 C23 121.6 . .
C12 C13 C7 120.3 . .
C23 C13 C7 107.8 . .
C15 C14 C7 118.2 . .
C15 C14 C24 120.7 . .
C7 C14 C24 109.1 . .
C14 C15 C8 123.0 . .
C14 C15 C25 118.5 . .
C8 C15 C25 107.1 . .
C17 C16 C8 122.2 . .
C17 C16 C26 119.8 . .
C8 C16 C26 106.3 . .
C16 C17 C27 121.0 . .
C16 C17 C9 118.3 . .
C27 C17 C9 109.2 . .
C19 C18 C28 118.7 . .
C19 C18 C9 123.0 . .
C28 C18 C9 106.6 . .
C18 C19 C10 118.0 . .
C18 C19 C29 120.9 . .
C10 C19 C29 109.7 . .
C11 C20 C30 121.1 . .
C11 C20 C10 119.0 . .
C30 C20 C10 107.7 . .
C31 C21 C11 122.6 . .
C31 C21 C22 121.4 . .
C11 C21 C22 106.6 . .
C32 C22 C12 123.4 . .
C32 C22 C21 120.2 . .
C12 C22 C21 108.0 . .
C33 C23 C13 122.1 . .
C33 C23 C24 120.1 . .
C13 C23 C24 108.5 . .
C34 C24 C14 122.8 . .
C34 C24 C23 120.9 . .
C14 C24 C23 107.6 . .
C26 C25 C35 121.1 . .
C26 C25 C15 108.5 . .
C35 C25 C15 121.7 . .
C36 C26 C25 123.2 . .
C36 C26 C16 119.7 . .
C25 C26 C16 108.2 . .
C17 C27 C37 122.4 . .
C17 C27 C28 108.6 . .
C37 C27 C28 119.2 . .
C38 C28 C27 120.6 . .
C38 C28 C18 122.3 . .
C27 C28 C18 107.1 . .
C39 C29 C30 121.5 . .
C39 C29 C19 122.0 . .
C30 C29 C19 106.7 . .
C20 C30 C40 121.6 . .
C20 C30 C29 108.9 . .
C40 C30 C29 121.0 . .
C21 C31 C41 116.8 . .
C21 C31 C40 118.3 . .
C41 C31 C40 118.2 . .
C22 C32 C42 117.1 . .
C22 C32 C33 118.3 . .
C42 C32 C33 117.7 . .
C43 C33 C23 118.1 . .
C43 C33 C32 117.6 . .
C23 C33 C32 117.0 . .
C24 C34 C44 117.4 . .
C24 C34 C35 118.3 . .
C44 C34 C35 118.0 . .
C45 C35 C25 114.5 . .
C45 C35 C34 119.9 . .
C25 C35 C34 117.7 . .
C26 C36 C46 114.0 . .
C26 C36 C37 119.8 . .
C46 C36 C37 118.0 . .
C47 C37 C27 118.7 . .
C47 C37 C36 118.6 . .
C27 C37 C36 117.1 . .
C48 C38 C28 118.8 . .
C48 C38 C39 116.2 . .
C28 C38 C39 119.0 . .
C49 C39 C29 118.1 . .
C49 C39 C38 118.3 . .
C29 C39 C38 116.9 . .
C30 C40 C50 114.8 . .
C30 C40 C31 118.8 . .
C50 C40 C31 119.3 . .
C31 C41 C42 120.4 . .
C31 C41 C51 121.2 . .
C42 C41 C51 108.3 . .
C32 C42 C41 121.8 . .
C32 C42 C52 121.5 . .
C41 C42 C52 107.4 . .
C33 C43 C53 123.1 . .
C33 C43 C44 120.5 . .
C53 C43 C44 108.2 . .
C34 C44 C54 120.1 . .
C34 C44 C43 121.0 . .
C54 C44 C43 109.0 . .
C35 C45 C46 123.5 . .
C35 C45 C55 119.7 . .
C46 C45 C55 107.7 . .
C56 C46 C45 109.9 . .
C56 C46 C36 119.9 . .
C45 C46 C36 121.6 . .
C37 C47 C57 122.4 . .
C37 C47 C48 118.6 . .
C57 C47 C48 108.2 . .
C38 C48 C58 125.4 . .
C38 C48 C47 121.5 . .
C58 C48 C47 104.5 . .
C39 C49 C50 119.0 . .
C39 C49 C59 123.5 . .
C50 C49 C59 107.1 . .
C40 C50 C49 123.3 . .
C40 C50 C60 119.8 . .
C49 C50 C60 108.6 . .
C60 C51 C61 121.7 . .
C60 C51 C41 119.9 . .
C61 C51 C41 108.1 . .
C53 C52 C61 123.5 . .
C53 C52 C42 119.5 . .
C61 C52 C42 106.2 . .
C52 C53 C62 118.5 . .
C52 C53 C43 120.3 . .
C62 C53 C43 109.3 . .
C55 C54 C44 123.2 . .
C55 C54 C62 118.6 . .
C44 C54 C62 106.9 . .
C54 C55 C63 121.1 . .
C54 C55 C45 118.6 . .
C63 C55 C45 108.7 . .
C57 C56 C46 123.1 . .
C57 C56 C63 118.0 . .
C46 C56 C63 107.1 . .
C56 C57 C64 122.0 . .
C56 C57 C47 117.5 . .
C64 C57 C47 109.7 . .
C59 C58 C64 117.4 . .
C59 C58 C48 118.8 . .
C64 C58 C48 112.0 . .
C58 C59 C65 124.2 . .
C58 C59 C49 117.6 . .
C65 C59 C49 107.1 . .
C51 C60 C65 120.2 . .
C51 C60 C50 121.2 . .
C65 C60 C50 106.2 . .
C51 C61 C66 120.0 . .
C51 C61 C52 109.9 . .
C66 C61 C52 116.6 . .
C67 C62 C53 122.4 . .
C67 C62 C54 118.7 . .
C53 C62 C54 106.6 . .
C68 C63 C55 121.6 . .
C68 C63 C56 120.1 . .
C55 C63 C56 106.6 . .
C69 C64 C58 121.2 . .
C69 C64 C57 120.1 . .
C58 C64 C57 105.5 . .
C59 C65 C60 110.9 . .
C59 C65 C70 117.0 . .
C60 C65 C70 119.1 . .
C70 C66 C61 120.5 . .
C70 C66 C67 106.6 . .
C61 C66 C67 120.1 . .
C62 C67 C68 119.2 . .
C62 C67 C66 118.8 . .
C68 C67 C66 109.8 . .
C63 C68 C67 120.8 . .
C63 C68 C69 120.3 . .
C67 C68 C69 105.7 . .
C64 C69 C70 121.2 . .
C64 C69 C68 119.6 . .
C70 C69 C68 106.6 . .
C66 C70 C69 111.3 . .
C66 C70 C65 118.4 . .
C69 C70 C65 119.0 . .

loop_
_geom_bond_atom_site_label_1
_geom_bond_atom_site_label_2
_geom_bond_distance
_geom_bond_site_symmetry_2
N1 C74 1.367(4) .
N1 C71 1.371(4) .
N1 H1 0.8800 .
C71 C75 1.396(4) 12_767
C71 C72 1.441(4) .
C72 C73 1.341(5) .
C72 H72 0.9500 .
C73 C74 1.437(5) .
C73 H73 0.9500 .
C74 C75 1.408(4) .
C75 C71 1.396(4) 15_566
C75 C76 1.494(4) .
F1 C77 1.329(4) .
F2 C78 1.334(5) .
F3 C79 1.337(4) .
F4 C80 1.346(4) .
F5 C81 1.345(4) .
C76 C81 1.387(5) .
C76 C77 1.389(5) .
C77 C78 1.393(5) .
C78 C79 1.356(6) .
C79 C80 1.371(6) .
C80 C81 1.382(5) .
C82 C87 1.369(6) .
C82 C83 1.381(6) .
C82 H82 0.9500 .
C83 C84 1.379(6) .
C83 H83 0.9500 .
C84 C85 1.373(6) .
C84 H84 0.9500 .
C85 C86 1.381(6) .
C85 H85 0.9500 .
C86 C87 1.376(6) .
C86 H86 0.9500 .
C87 H87 0.9500 .
C88 C89 1.360(7) .
C88 C93 1.389(7) .
C88 H88 0.9500 .
C89 C90 1.381(7) .
C89 H89 0.9500 .
C90 C91 1.363(6) .
C90 H90 0.9500 .
C91 C92 1.379(6) .
C91 H91 0.9500 .
C92 C93 1.375(7) .
C92 H92 0.9500 .
C93 H93 0.9500 .
C1 C6 1.3491 .
C1 C2 1.4476 .
C1 C5 1.4668 .
C2 C7 1.4106 .
C2 C3 1.4214 .
C3 C8 1.4231 .
C3 C4 1.4408 .
C4 C9 1.3762 .
C4 C5 1.4586 .
C5 C10 1.3881 .
C6 C12 1.4430 .
C6 C11 1.4438 .
C7 C14 1.4332 .
C7 C13 1.4623 .
C8 C15 1.4245 .
C8 C16 1.4299 .
C9 C17 1.4146 .
C9 C18 1.4549 .
C10 C19 1.3834 .
C10 C20 1.4938 .
C11 C20 1.3921 .
C11 C21 1.4569 .
C12 C13 1.3770 .
C12 C22 1.4373 .
C13 C23 1.4317 .
C14 C15 1.3599 .
C14 C24 1.4335 .
C15 C25 1.4565 .
C16 C17 1.3451 .
C16 C26 1.4752 .
C17 C27 1.4054 .
C18 C19 1.3531 .
C18 C28 1.4542 .
C19 C29 1.4591 .
C20 C30 1.4052 .
C21 C31 1.3925 .
C21 C22 1.4623 .
C22 C32 1.3990 .
C23 C33 1.4036 .
C23 C24 1.4404 .
C24 C34 1.3921 .
C25 C26 1.4129 .
C25 C35 1.4368 .
C26 C36 1.4093 .
C27 C37 1.4296 .
C27 C28 1.4520 .
C28 C38 1.3860 .
C29 C39 1.3893 .
C29 C30 1.4385 .
C30 C40 1.4085 .
C31 C41 1.4209 .
C31 C40 1.4466 .
C32 C42 1.4076 .
C32 C33 1.4904 .
C33 C43 1.3947 .
C34 C44 1.4006 .
C34 C35 1.4572 .
C35 C45 1.3934 .
C36 C46 1.4337 .
C36 C37 1.4489 .
C37 C47 1.3917 .
C38 C48 1.3712 .
C38 C39 1.4998 .
C39 C49 1.3879 .
C40 C50 1.4135 .
C41 C42 1.4295 .
C41 C51 1.4363 .
C42 C52 1.4628 .
C43 C53 1.4212 .
C43 C44 1.4308 .
C44 C54 1.4019 .
C45 C46 1.4057 .
C45 C55 1.4543 .
C46 C56 1.3896 .
C47 C57 1.4367 .
C47 C48 1.4713 .
C48 C58 1.4431 .
C49 C50 1.4419 .
C49 C59 1.4633 .
C50 C60 1.4456 .
C51 C60 1.3451 .
C51 C61 1.3932 .
C52 C53 1.3547 .
C52 C61 1.4386 .
C53 C62 1.4049 .
C54 C55 1.3430 .
C54 C62 1.5008 .
C55 C63 1.3931 .
C56 C57 1.3643 .
C56 C63 1.5030 .
C57 C64 1.4349 .
C58 C59 1.3890 .
C58 C64 1.4312 .
C59 C65 1.4012 .
C60 C65 1.4337 .
C61 C66 1.4199 .
C62 C67 1.3743 .
C63 C68 1.3446 .
C64 C69 1.3690 .
C65 C70 1.4561 .
C66 C70 1.3842 .
C66 C67 1.4446 .
C67 C68 1.4247 .
C68 C69 1.4774 .
C69 C70 1.4186 .
